data_7157128
loop_
_publ_author_name
'Tazi, Mehdi'
'Erb, William'
'Roisnel, Thierry'
'Dorcet, Vincent'
'Mongin, Florence'
'Low, Paul J.'

_publ_section_title
;
 From ferrocene to fluorine-containing penta-substituted derivatives and
 all points in-between; or, how to increase the available chemical space.
;
_journal_issue 42
_journal_name_full 'Organic &amp; biomolecular chemistry'
_journal_page_first 9352
_journal_page_last 9359
_journal_paper_doi 10.1039/c9ob01885a
_journal_volume 17
_journal_year 2019
_chemical_compound_source 'synthesis as described'
_chemical_formula_moiety 'C13 H16 Br F Fe Si'
_chemical_formula_sum 'C13 H16 Br F Fe Si'
_chemical_formula_weight 355.11
_space_group_crystal_system monoclinic
_space_group_IT_number 14
_space_group_name_Hall '-P 2ybc'
_space_group_name_H-M_alt 'P 1 21/c 1'
_symmetry_space_group_name_Hall '-P 2ybc'
_symmetry_space_group_name_H-M 'P 1 21/c 1'
_atom_sites_solution_hydrogens geom
_atom_sites_solution_primary dual
_atom_sites_solution_secondary difmap
_audit_creation_method 'SHELXL-2018_3, CRYSCALC (Oct. 2018)'
_audit_update_record
;
2019-07-08 deposited with the CCDC.    2019-10-08 downloaded from the CCDC.
;
_cell_angle_alpha 90
_cell_angle_beta 107.235(5)
_cell_angle_gamma 90
_cell_formula_units_Z 8
_cell_length_a 19.502(3)
_cell_length_b 11.7498(14)
_cell_length_c 13.2300(18)
_cell_measurement_reflns_used 9673
_cell_measurement_temperature 295
_cell_measurement_theta_max 27.5251
_cell_measurement_theta_min 2.7908
_cell_measurement_wavelength 0.71073
_cell_volume 2895.5(7)
_computing_cell_refinement 'APEX3 (Bruker, 2015)'
_computing_data_collection 'SAINT (Bruker, 2014)'
_computing_data_reduction 'SAINT (Bruker, 2014)'
_computing_molecular_graphics 'SXGRAPH (Farrugia, 1999), Mercury (CSD, 2016)'
_computing_publication_material 'CRYSCALC (T. Roisnel, local program, 2018)'
_computing_structure_refinement 'SHELXL-2018_3 (Sheldrick, 2018)'
_computing_structure_solution 'SHELXT (Sheldrick, 2015)'
_diffrn_ambient_temperature 295
_diffrn_detector '(CMOS) PHOTON 100'
_diffrn_measured_fraction_theta_full 0.998
_diffrn_measured_fraction_theta_max 0.998
_diffrn_measurement_device_type 'D8 VENTURE Bruker AXS'
_diffrn_measurement_method 'rotation images'
_diffrn_radiation_monochromator 'multilayer monochromator'
_diffrn_radiation_probe x-ray
_diffrn_radiation_source 'Incoatec microfocus sealed tube'
_diffrn_radiation_type MoK\a
_diffrn_radiation_wavelength 0.71073
_diffrn_reflns_av_R_equivalents 0.0667
_diffrn_reflns_av_unetI/netI 0.0393
_diffrn_reflns_limit_h_max 25
_diffrn_reflns_limit_h_min -25
_diffrn_reflns_limit_k_max 15
_diffrn_reflns_limit_k_min -13
_diffrn_reflns_limit_l_max 17
_diffrn_reflns_limit_l_min -17
_diffrn_reflns_number 42952
_diffrn_reflns_theta_full 25.242
_diffrn_reflns_theta_max 27.482
_diffrn_reflns_theta_min 3.083
_exptl_absorpt_coefficient_mu 3.871
_exptl_absorpt_correction_T_max 0.279
_exptl_absorpt_correction_T_min 0.157
_exptl_absorpt_correction_type multi-scan
_exptl_absorpt_process_details
;
  [Sheldrick, G.M. (2014). SADABS Bruker AXS Inc., Madison, Wisconsin, USA]
;
_exptl_crystal_colour orange
_exptl_crystal_density_diffrn 1.629
_exptl_crystal_description prism
_exptl_crystal_F_000 1424
_exptl_crystal_size_max 0.530
_exptl_crystal_size_mid 0.430
_exptl_crystal_size_min 0.330
_refine_diff_density_max 0.633
_refine_diff_density_min -0.769
_refine_diff_density_rms 0.088
_refine_ls_extinction_method none
_refine_ls_goodness_of_fit_ref 1.019
_refine_ls_hydrogen_treatment constr
_refine_ls_matrix_type full
_refine_ls_number_parameters 313
_refine_ls_number_reflns 6623
_refine_ls_number_restraints 0
_refine_ls_restrained_S_all 1.019
_refine_ls_R_factor_all 0.0661
_refine_ls_R_factor_gt 0.0352
_refine_ls_shift/su_max 0.001
_refine_ls_shift/su_mean 0.000
_refine_ls_structure_factor_coef Fsqd
_refine_ls_weighting_details 'w=1/[\s^2^(Fo^2^)+(0.0374P)^2^+1.8147P] where P=(Fo^2^+2Fc^2^)/3'
_refine_ls_weighting_scheme calc
_refine_ls_wR_factor_gt 0.0767
_refine_ls_wR_factor_ref 0.0916
_reflns_Friedel_coverage 0.000
_reflns_number_gt 4636
_reflns_number_total 6623
_reflns_threshold_expression >2sigma(I)
_cod_data_source_file c9ob01885a2.cif
_cod_data_source_block 4s-Br_MT299A
_cod_depositor_comments 'Adding full bibliography for 7157127--7157141.cif.'
_cod_database_code 7157128

loop_
_space_group_symop_operation_xyz
'x, y, z'
'-x, y+1/2, -z+1/2'
'-x, -y, -z'
'x, -y-1/2, z-1/2'

loop_
_atom_site_label
_atom_site_type_symbol
_atom_site_fract_x
_atom_site_fract_y
_atom_site_fract_z
_atom_site_U_iso_or_equiv
_atom_site_adp_type
_atom_site_occupancy
_atom_site_site_symmetry_order
_atom_site_calc_flag
_atom_site_refinement_flags_posn
_atom_site_refinement_flags_adp
Fe1 Fe 0.70802(2) 0.62238(3) -0.00534(3) 0.02849(10) Uani 1 1 d . .
Si1 Si 0.53996(4) 0.67147(7) -0.19706(7) 0.0373(2) Uani 1 1 d . .
C1 C 0.5446(2) 0.8268(3) -0.1714(3) 0.0644(11) Uani 1 1 d . .
H1A H 0.498176 0.860023 -0.202329 0.097 Uiso 1 1 calc R U
H1B H 0.578609 0.860657 -0.202077 0.097 Uiso 1 1 calc R U
H1C H 0.559574 0.840110 -0.096419 0.097 Uiso 1 1 calc R U
C2 C 0.5010(2) 0.6474(3) -0.3423(3) 0.0598(10) Uani 1 1 d . .
H2A H 0.490622 0.567915 -0.355435 0.090 Uiso 1 1 calc R U
H2B H 0.534812 0.671188 -0.378058 0.090 Uiso 1 1 calc R U
H2C H 0.457534 0.690576 -0.368147 0.090 Uiso 1 1 calc R U
C3 C 0.4829(2) 0.6001(4) -0.1261(3) 0.0653(11) Uani 1 1 d . .
H3A H 0.481876 0.519753 -0.139563 0.098 Uiso 1 1 calc R U
H3B H 0.434993 0.630048 -0.150627 0.098 Uiso 1 1 calc R U
H3C H 0.502241 0.613641 -0.051511 0.098 Uiso 1 1 calc R U
Br1 Br 0.85237(2) 0.65104(4) -0.10742(3) 0.05868(12) Uani 1 1 d . .
C4 C 0.63376(15) 0.6150(2) -0.1538(2) 0.0297(6) Uani 1 1 d . .
C5 C 0.69668(14) 0.6785(3) -0.1549(2) 0.0300(6) Uani 1 1 d . .
H5 H 0.697324 0.753870 -0.176229 0.036 Uiso 1 1 calc R U
C6 C 0.75727(15) 0.6072(3) -0.1182(2) 0.0344(6) Uani 1 1 d . .
C7 C 0.73605(16) 0.4985(3) -0.0938(2) 0.0383(7) Uani 1 1 d . .
H7 H 0.765194 0.435884 -0.068279 0.046 Uiso 1 1 calc R U
C8 C 0.66058(16) 0.5058(2) -0.1168(2) 0.0341(6) Uani 1 1 d . .
F9 F 0.61894(11) 0.41704(15) -0.10660(16) 0.0547(5) Uani 1 1 d . .
C10 C 0.6943(3) 0.5773(4) 0.1364(3) 0.0713(13) Uani 1 1 d . .
H10 H 0.673669 0.510113 0.150678 0.086 Uiso 1 1 calc R U
C11 C 0.7662(3) 0.5943(4) 0.1485(3) 0.0684(12) Uani 1 1 d . .
H11 H 0.802448 0.540510 0.171743 0.082 Uiso 1 1 calc R U
C12 C 0.7753(3) 0.7069(4) 0.1196(3) 0.0718(13) Uani 1 1 d . .
H12 H 0.818364 0.741066 0.119990 0.086 Uiso 1 1 calc R U
C13 C 0.7082(3) 0.7578(4) 0.0903(3) 0.0755(14) Uani 1 1 d . .
H13 H 0.698267 0.832793 0.068394 0.091 Uiso 1 1 calc R U
C14 C 0.6580(3) 0.6769(5) 0.0996(3) 0.0775(15) Uani 1 1 d . .
H14 H 0.608761 0.688119 0.083629 0.093 Uiso 1 1 calc R U
Fe2 Fe 0.78279(2) 0.36848(3) 0.50983(3) 0.03172(11) Uani 1 1 d . .
Si2 Si 0.95196(5) 0.41110(8) 0.69936(8) 0.0460(2) Uani 1 1 d . .
C21 C 1.0052(2) 0.3282(4) 0.6288(4) 0.0789(13) Uani 1 1 d . .
H21A H 1.003754 0.248897 0.645551 0.118 Uiso 1 1 calc R U
H21B H 1.054044 0.354186 0.650677 0.118 Uiso 1 1 calc R U
H21C H 0.985177 0.338785 0.553869 0.118 Uiso 1 1 calc R U
C22 C 0.9898(2) 0.3922(4) 0.8453(3) 0.0843(15) Uani 1 1 d . .
H22A H 0.959285 0.429318 0.880304 0.126 Uiso 1 1 calc R U
H22B H 1.036949 0.425062 0.868725 0.126 Uiso 1 1 calc R U
H22C H 0.992651 0.312524 0.862094 0.126 Uiso 1 1 calc R U
C23 C 0.9529(2) 0.5649(3) 0.6666(4) 0.0680(11) Uani 1 1 d . .
H23A H 0.933592 0.575033 0.591457 0.102 Uiso 1 1 calc R U
H23B H 1.001367 0.592715 0.689535 0.102 Uiso 1 1 calc R U
H23C H 0.924271 0.606486 0.701790 0.102 Uiso 1 1 calc R U
Br2 Br 0.63910(2) 0.40568(4) 0.61480(3) 0.06610(14) Uani 1 1 d . .
C24 C 0.85673(16) 0.3612(2) 0.6586(2) 0.0336(6) Uani 1 1 d . .
C25 C 0.79500(15) 0.4276(3) 0.6587(2) 0.0327(6) Uani 1 1 d . .
H25 H 0.795685 0.503570 0.678784 0.039 Uiso 1 1 calc R U
C26 C 0.73316(16) 0.3592(3) 0.6232(2) 0.0378(7) Uani 1 1 d . .
C27 C 0.75292(19) 0.2490(3) 0.6000(2) 0.0443(8) Uani 1 1 d . .
H27 H 0.722731 0.187330 0.574973 0.053 Uiso 1 1 calc R U
C28 C 0.82769(18) 0.2522(3) 0.6226(2) 0.0409(7) Uani 1 1 d . .
F29 F 0.86804(13) 0.16091(16) 0.61440(18) 0.0669(6) Uani 1 1 d . .
C30 C 0.7994(3) 0.3220(4) 0.3696(3) 0.0659(12) Uani 1 1 d . .
H30 H 0.822343 0.256288 0.357399 0.079 Uiso 1 1 calc R U
C31 C 0.8327(2) 0.4267(4) 0.4044(3) 0.0656(11) Uani 1 1 d . .
H31 H 0.881499 0.442187 0.419724 0.079 Uiso 1 1 calc R U
C32 C 0.7796(3) 0.5040(3) 0.4120(3) 0.0627(11) Uani 1 1 d . .
H32 H 0.786747 0.579754 0.432907 0.075 Uiso 1 1 calc R U
C33 C 0.7137(2) 0.4461(4) 0.3825(3) 0.0641(11) Uani 1 1 d . .
H33 H 0.669330 0.476795 0.380472 0.077 Uiso 1 1 calc R U
C34 C 0.7264(2) 0.3334(4) 0.3563(3) 0.0640(11) Uani 1 1 d . .
H34 H 0.691922 0.276675 0.334171 0.077 Uiso 1 1 calc R U

loop_
_atom_site_aniso_label
_atom_site_aniso_U_11
_atom_site_aniso_U_22
_atom_site_aniso_U_33
_atom_site_aniso_U_23
_atom_site_aniso_U_13
_atom_site_aniso_U_12
Fe1 0.0348(2) 0.0339(2) 0.01670(19) -0.00050(16) 0.00746(16) -0.00188(17)
Si1 0.0290(4) 0.0410(5) 0.0403(5) 0.0077(4) 0.0077(4) -0.0025(3)
C1 0.052(2) 0.047(2) 0.086(3) 0.001(2) 0.009(2) 0.0088(17)
C2 0.045(2) 0.077(3) 0.046(2) 0.0110(19) -0.0037(17) -0.0110(18)
C3 0.048(2) 0.084(3) 0.071(3) 0.014(2) 0.029(2) -0.008(2)
Br1 0.03254(18) 0.0950(3) 0.0503(2) -0.00078(19) 0.01497(16) -0.00499(17)
C4 0.0334(14) 0.0338(15) 0.0203(13) -0.0008(11) 0.0052(11) -0.0027(12)
C5 0.0287(14) 0.0406(16) 0.0203(13) 0.0019(11) 0.0065(11) -0.0035(12)
C6 0.0296(14) 0.0513(18) 0.0233(14) -0.0037(12) 0.0095(12) -0.0020(13)
C7 0.0430(17) 0.0392(17) 0.0304(16) -0.0038(13) 0.0073(14) 0.0086(13)
C8 0.0415(16) 0.0316(15) 0.0285(15) -0.0036(12) 0.0093(13) -0.0055(12)
F9 0.0563(12) 0.0348(10) 0.0686(14) 0.0027(9) 0.0117(10) -0.0136(9)
C10 0.113(4) 0.084(3) 0.0276(19) -0.0022(19) 0.036(2) -0.029(3)
C11 0.082(3) 0.090(3) 0.0199(17) -0.0031(18) -0.0050(18) 0.018(2)
C12 0.078(3) 0.102(4) 0.033(2) -0.030(2) 0.013(2) -0.046(3)
C13 0.141(5) 0.048(2) 0.036(2) -0.0143(17) 0.023(3) 0.010(3)
C14 0.072(3) 0.131(5) 0.036(2) -0.027(2) 0.026(2) 0.017(3)
Fe2 0.0417(2) 0.0358(2) 0.0184(2) 0.00094(16) 0.00998(17) 0.00037(18)
Si2 0.0346(5) 0.0530(6) 0.0476(5) -0.0022(4) 0.0077(4) 0.0067(4)
C21 0.065(3) 0.085(3) 0.097(4) -0.003(3) 0.040(3) 0.020(2)
C22 0.063(3) 0.115(4) 0.057(3) -0.003(3) -0.010(2) 0.019(3)
C23 0.059(2) 0.060(2) 0.087(3) -0.004(2) 0.023(2) -0.012(2)
Br2 0.0391(2) 0.1100(4) 0.0514(2) -0.0153(2) 0.01699(17) -0.00482(19)
C24 0.0401(16) 0.0369(16) 0.0226(14) 0.0031(12) 0.0072(12) 0.0042(13)
C25 0.0343(15) 0.0416(16) 0.0221(14) -0.0030(12) 0.0084(12) 0.0012(12)
C26 0.0387(16) 0.055(2) 0.0218(14) -0.0029(13) 0.0114(12) -0.0063(14)
C27 0.058(2) 0.0412(18) 0.0322(17) 0.0025(13) 0.0112(15) -0.0151(15)
C28 0.054(2) 0.0334(16) 0.0339(17) 0.0064(13) 0.0116(15) 0.0075(14)
F29 0.0817(16) 0.0352(11) 0.0801(16) 0.0016(10) 0.0181(13) 0.0166(10)
C30 0.098(3) 0.077(3) 0.0323(19) -0.0040(18) 0.035(2) 0.013(2)
C31 0.067(3) 0.100(3) 0.038(2) 0.020(2) 0.0279(19) -0.009(2)
C32 0.106(3) 0.048(2) 0.0333(19) 0.0151(16) 0.020(2) -0.006(2)
C33 0.070(3) 0.085(3) 0.0323(19) 0.0227(19) 0.0076(18) 0.019(2)
C34 0.082(3) 0.080(3) 0.0223(17) -0.0024(17) 0.0029(18) -0.017(2)

loop_
_atom_type_symbol
_atom_type_description
_atom_type_scat_dispersion_real
_atom_type_scat_dispersion_imag
_atom_type_scat_source
C C 0.0033 0.0016 'International Tables Vol C Tables 4.2.6.8 and 6.1.1.4'
H H 0.0000 0.0000 'International Tables Vol C Tables 4.2.6.8 and 6.1.1.4'
Br Br -0.2901 2.4595 'International Tables Vol C Tables 4.2.6.8 and 6.1.1.4'
F F 0.0171 0.0103 'International Tables Vol C Tables 4.2.6.8 and 6.1.1.4'
Fe Fe 0.3463 0.8444 'International Tables Vol C Tables 4.2.6.8 and 6.1.1.4'
Si Si 0.0817 0.0704 'International Tables Vol C Tables 4.2.6.8 and 6.1.1.4'

loop_
_geom_angle_atom_site_label_1
_geom_angle_atom_site_label_2
_geom_angle_atom_site_label_3
_geom_angle
C6 Fe1 C14 166.5(2)
C6 Fe1 C8 67.31(12)
C14 Fe1 C8 120.33(17)
C6 Fe1 C13 128.31(18)
C14 Fe1 C13 40.23(19)
C8 Fe1 C13 154.06(19)
C6 Fe1 C5 40.88(11)
C14 Fe1 C5 128.99(17)
C8 Fe1 C5 67.45(11)
C13 Fe1 C5 109.36(15)
C6 Fe1 C12 108.17(15)
C14 Fe1 C12 67.32(18)
C8 Fe1 C12 164.97(18)
C13 Fe1 C12 39.81(19)
C5 Fe1 C12 119.28(15)
C6 Fe1 C7 40.70(12)
C14 Fe1 C7 152.2(2)
C8 Fe1 C7 40.72(12)
C13 Fe1 C7 164.6(2)
C5 Fe1 C7 69.14(12)
C12 Fe1 C7 126.52(17)
C6 Fe1 C10 151.87(18)
C14 Fe1 C10 39.67(19)
C8 Fe1 C10 109.72(15)
C13 Fe1 C10 66.88(18)
C5 Fe1 C10 166.28(18)
C12 Fe1 C10 67.02(17)
C7 Fe1 C10 118.18(17)
C6 Fe1 C11 118.66(16)
C14 Fe1 C11 66.78(18)
C8 Fe1 C11 128.02(16)
C13 Fe1 C11 66.92(18)
C5 Fe1 C11 152.83(16)
C12 Fe1 C11 40.20(18)
C7 Fe1 C11 106.99(15)
C10 Fe1 C11 39.49(18)
C6 Fe1 C4 69.19(11)
C14 Fe1 C4 108.70(15)
C8 Fe1 C4 40.51(11)
C13 Fe1 C4 119.69(16)
C5 Fe1 C4 41.08(10)
C12 Fe1 C4 153.11(18)
C7 Fe1 C4 69.93(11)
C10 Fe1 C4 128.02(16)
C11 Fe1 C4 164.99(17)
C1 Si1 C3 110.9(2)
C1 Si1 C2 108.72(19)
C3 Si1 C2 109.26(18)
C1 Si1 C4 107.61(15)
C3 Si1 C4 111.37(16)
C2 Si1 C4 108.92(15)
Si1 C1 H1A 109.5
Si1 C1 H1B 109.5
H1A C1 H1B 109.5
Si1 C1 H1C 109.5
H1A C1 H1C 109.5
H1B C1 H1C 109.5
Si1 C2 H2A 109.5
Si1 C2 H2B 109.5
H2A C2 H2B 109.5
Si1 C2 H2C 109.5
H2A C2 H2C 109.5
H2B C2 H2C 109.5
Si1 C3 H3A 109.5
Si1 C3 H3B 109.5
H3A C3 H3B 109.5
Si1 C3 H3C 109.5
H3A C3 H3C 109.5
H3B C3 H3C 109.5
C8 C4 C5 104.1(2)
C8 C4 Si1 130.9(2)
C5 C4 Si1 124.9(2)
C8 C4 Fe1 68.08(16)
C5 C4 Fe1 68.23(15)
Si1 C4 Fe1 128.49(14)
C6 C5 C4 108.5(3)
C6 C5 Fe1 68.56(15)
C4 C5 Fe1 70.69(15)
C6 C5 H5 125.7
C4 C5 H5 125.7
Fe1 C5 H5 126.6
C7 C6 C5 110.1(3)
C7 C6 Br1 125.3(2)
C5 C6 Br1 124.5(2)
C7 C6 Fe1 70.88(16)
C5 C6 Fe1 70.56(15)
Br1 C6 Fe1 126.46(15)
C6 C7 C8 104.7(3)
C6 C7 Fe1 68.42(16)
C8 C7 Fe1 69.00(16)
C6 C7 H7 127.7
C8 C7 H7 127.7
Fe1 C7 H7 126.5
F9 C8 C7 123.3(3)
F9 C8 C4 124.2(3)
C7 C8 C4 112.5(3)
F9 C8 Fe1 127.4(2)
C7 C8 Fe1 70.29(17)
C4 C8 Fe1 71.41(16)
C14 C10 C11 108.4(4)
C14 C10 Fe1 69.4(2)
C11 C10 Fe1 70.3(2)
C14 C10 H10 125.8
C11 C10 H10 125.8
Fe1 C10 H10 126.1
C10 C11 C12 108.1(4)
C10 C11 Fe1 70.2(2)
C12 C11 Fe1 69.7(2)
C10 C11 H11 125.9
C12 C11 H11 125.9
Fe1 C11 H11 125.7
C13 C12 C11 107.4(4)
C13 C12 Fe1 69.9(2)
C11 C12 Fe1 70.0(2)
C13 C12 H12 126.3
C11 C12 H12 126.3
Fe1 C12 H12 125.3
C12 C13 C14 108.1(4)
C12 C13 Fe1 70.3(2)
C14 C13 Fe1 69.5(2)
C12 C13 H13 126.0
C14 C13 H13 126.0
Fe1 C13 H13 125.8
C10 C14 C13 108.1(4)
C10 C14 Fe1 70.9(2)
C13 C14 Fe1 70.3(2)
C10 C14 H14 126.0
C13 C14 H14 126.0
Fe1 C14 H14 124.4
C26 Fe2 C28 67.18(13)
C26 Fe2 C25 40.74(11)
C28 Fe2 C25 67.39(12)
C26 Fe2 C33 107.11(15)
C28 Fe2 C33 161.79(16)
C25 Fe2 C33 120.47(15)
C26 Fe2 C27 40.75(13)
C28 Fe2 C27 40.35(13)
C25 Fe2 C27 68.93(12)
C33 Fe2 C27 124.04(16)
C26 Fe2 C32 125.67(16)
C28 Fe2 C32 157.00(17)
C25 Fe2 C32 108.65(14)
C33 Fe2 C32 40.29(16)
C27 Fe2 C32 161.64(17)
C26 Fe2 C31 163.47(17)
C28 Fe2 C31 122.75(16)
C25 Fe2 C31 127.17(16)
C33 Fe2 C31 67.49(17)
C27 Fe2 C31 155.32(17)
C32 Fe2 C31 40.23(16)
C26 Fe2 C34 119.50(16)
C28 Fe2 C34 125.81(15)
C25 Fe2 C34 154.73(16)
C33 Fe2 C34 40.40(17)
C27 Fe2 C34 106.23(15)
C32 Fe2 C34 67.74(17)
C31 Fe2 C34 67.31(17)
C26 Fe2 C30 154.05(16)
C28 Fe2 C30 109.77(15)
C25 Fe2 C30 164.24(16)
C33 Fe2 C30 67.27(17)
C27 Fe2 C30 119.74(16)
C32 Fe2 C30 67.50(17)
C31 Fe2 C30 40.11(17)
C34 Fe2 C30 39.68(17)
C26 Fe2 C24 69.05(12)
C28 Fe2 C24 40.72(12)
C25 Fe2 C24 40.93(11)
C33 Fe2 C24 155.55(16)
C27 Fe2 C24 69.74(12)
C32 Fe2 C24 121.16(15)
C31 Fe2 C24 108.97(15)
C34 Fe2 C24 162.76(16)
C30 Fe2 C24 126.70(16)
C23 Si2 C21 110.2(2)
C23 Si2 C22 109.2(2)
C21 Si2 C22 110.4(2)
C23 Si2 C24 108.40(16)
C21 Si2 C24 110.19(18)
C22 Si2 C24 108.41(18)
Si2 C21 H21A 109.5
Si2 C21 H21B 109.5
H21A C21 H21B 109.5
Si2 C21 H21C 109.5
H21A C21 H21C 109.5
H21B C21 H21C 109.5
Si2 C22 H22A 109.5
Si2 C22 H22B 109.5
H22A C22 H22B 109.5
Si2 C22 H22C 109.5
H22A C22 H22C 109.5
H22B C22 H22C 109.5
Si2 C23 H23A 109.5
Si2 C23 H23B 109.5
H23A C23 H23B 109.5
Si2 C23 H23C 109.5
H23A C23 H23C 109.5
H23B C23 H23C 109.5
C28 C24 C25 103.8(3)
C28 C24 Si2 129.9(2)
C25 C24 Si2 126.3(2)
C28 C24 Fe2 67.84(17)
C25 C24 Fe2 68.25(16)
Si2 C24 Fe2 127.91(15)
C26 C25 C24 108.9(3)
C26 C25 Fe2 68.89(16)
C24 C25 Fe2 70.82(16)
C26 C25 H25 125.5
C24 C25 H25 125.5
Fe2 C25 H25 126.3
C25 C26 C27 109.5(3)
C25 C26 Br2 125.1(2)
C27 C26 Br2 125.2(2)
C25 C26 Fe2 70.37(16)
C27 C26 Fe2 70.43(17)
Br2 C26 Fe2 127.87(16)
C28 C27 C26 105.2(3)
C28 C27 Fe2 69.24(17)
C26 C27 Fe2 68.82(17)
C28 C27 H27 127.4
C26 C27 H27 127.4
Fe2 C27 H27 126.1
F29 C28 C27 123.7(3)
F29 C28 C24 123.8(3)
C27 C28 C24 112.5(3)
F29 C28 Fe2 127.7(2)
C27 C28 Fe2 70.40(18)
C24 C28 Fe2 71.44(16)
C34 C30 C31 108.3(4)
C34 C30 Fe2 69.9(2)
C31 C30 Fe2 69.6(2)
C34 C30 H30 125.8
C31 C30 H30 125.8
Fe2 C30 H30 126.2
C30 C31 C32 108.1(4)
C30 C31 Fe2 70.3(2)
C32 C31 Fe2 69.9(2)
C30 C31 H31 125.9
C32 C31 H31 125.9
Fe2 C31 H31 125.5
C33 C32 C31 107.5(4)
C33 C32 Fe2 69.6(2)
C31 C32 Fe2 69.9(2)
C33 C32 H32 126.2
C31 C32 H32 126.2
Fe2 C32 H32 125.8
C32 C33 C34 108.1(4)
C32 C33 Fe2 70.1(2)
C34 C33 Fe2 70.2(2)
C32 C33 H33 125.9
C34 C33 H33 125.9
Fe2 C33 H33 125.4
C30 C34 C33 107.9(4)
C30 C34 Fe2 70.4(2)
C33 C34 Fe2 69.4(2)
C30 C34 H34 126.0
C33 C34 H34 126.0
Fe2 C34 H34 125.7

loop_
_geom_bond_atom_site_label_1
_geom_bond_atom_site_label_2
_geom_bond_distance
Fe1 C6 2.009(3)
Fe1 C14 2.022(3)
Fe1 C8 2.024(3)
Fe1 C13 2.033(4)
Fe1 C5 2.035(3)
Fe1 C12 2.038(3)
Fe1 C7 2.041(3)
Fe1 C10 2.042(3)
Fe1 C11 2.042(3)
Fe1 C4 2.068(3)
Si1 C1 1.854(4)
Si1 C3 1.855(3)
Si1 C2 1.867(4)
Si1 C4 1.869(3)
C1 H1A 0.9600
C1 H1B 0.9600
C1 H1C 0.9600
C2 H2A 0.9600
C2 H2B 0.9600
C2 H2C 0.9600
C3 H3A 0.9600
C3 H3B 0.9600
C3 H3C 0.9600
Br1 C6 1.889(3)
C4 C8 1.417(4)
C4 C5 1.440(4)
C5 C6 1.413(4)
C5 H5 0.9300
C6 C7 1.409(4)
C7 C8 1.415(4)
C7 H7 0.9300
C8 F9 1.353(3)
C10 C14 1.379(7)
C10 C11 1.379(6)
C10 H10 0.9300
C11 C12 1.402(6)
C11 H11 0.9300
C12 C13 1.386(6)
C12 H12 0.9300
C13 C14 1.395(6)
C13 H13 0.9300
C14 H14 0.9300
Fe2 C26 2.015(3)
Fe2 C28 2.021(3)
Fe2 C25 2.034(3)
Fe2 C33 2.035(4)
Fe2 C27 2.036(3)
Fe2 C32 2.041(3)
Fe2 C31 2.041(3)
Fe2 C34 2.045(3)
Fe2 C30 2.050(3)
Fe2 C24 2.069(3)
Si2 C23 1.860(4)
Si2 C21 1.863(4)
Si2 C22 1.865(4)
Si2 C24 1.868(3)
C21 H21A 0.9600
C21 H21B 0.9600
C21 H21C 0.9600
C22 H22A 0.9600
C22 H22B 0.9600
C22 H22C 0.9600
C23 H23A 0.9600
C23 H23B 0.9600
C23 H23C 0.9600
Br2 C26 1.885(3)
C24 C28 1.423(4)
C24 C25 1.435(4)
C25 C26 1.410(4)
C25 H25 0.9300
C26 C27 1.411(4)
C27 C28 1.400(5)
C27 H27 0.9300
C28 F29 1.354(3)
C30 C34 1.390(6)
C30 C31 1.403(6)
C30 H30 0.9300
C31 C32 1.404(6)
C31 H31 0.9300
C32 C33 1.404(6)
C32 H32 0.9300
C33 C34 1.409(6)
C33 H33 0.9300
C34 H34 0.9300

loop_
_geom_torsion_atom_site_label_1
_geom_torsion_atom_site_label_2
_geom_torsion_atom_site_label_3
_geom_torsion_atom_site_label_4
_geom_torsion
C1 Si1 C4 C8 152.1(3)
C3 Si1 C4 C8 30.4(3)
C2 Si1 C4 C8 -90.2(3)
C1 Si1 C4 C5 -29.9(3)
C3 Si1 C4 C5 -151.6(3)
C2 Si1 C4 C5 87.8(3)
C1 Si1 C4 Fe1 58.8(2)
C3 Si1 C4 Fe1 -62.9(2)
C2 Si1 C4 Fe1 176.53(18)
C8 C4 C5 C6 -0.7(3)
Si1 C4 C5 C6 -179.13(19)
Fe1 C4 C5 C6 58.28(18)
C8 C4 C5 Fe1 -58.99(18)
Si1 C4 C5 Fe1 122.6(2)
C4 C5 C6 C7 0.4(3)
Fe1 C5 C6 C7 60.0(2)
C4 C5 C6 Br1 178.93(19)
Fe1 C5 C6 Br1 -121.5(2)
C4 C5 C6 Fe1 -59.60(18)
C5 C6 C7 C8 0.0(3)
Br1 C6 C7 C8 -178.5(2)
Fe1 C6 C7 C8 59.86(19)
C5 C6 C7 Fe1 -59.8(2)
Br1 C6 C7 Fe1 121.7(2)
C6 C7 C8 F9 178.1(3)
Fe1 C7 C8 F9 -122.4(3)
C6 C7 C8 C4 -0.5(3)
Fe1 C7 C8 C4 59.0(2)
C6 C7 C8 Fe1 -59.48(19)
C5 C4 C8 F9 -177.8(2)
Si1 C4 C8 F9 0.5(4)
Fe1 C4 C8 F9 123.1(3)
C5 C4 C8 C7 0.7(3)
Si1 C4 C8 C7 179.0(2)
Fe1 C4 C8 C7 -58.3(2)
C5 C4 C8 Fe1 59.09(17)
Si1 C4 C8 Fe1 -122.6(2)
C14 C10 C11 C12 0.5(4)
Fe1 C10 C11 C12 59.7(3)
C14 C10 C11 Fe1 -59.2(3)
C10 C11 C12 C13 0.2(4)
Fe1 C11 C12 C13 60.2(3)
C10 C11 C12 Fe1 -60.0(3)
C11 C12 C13 C14 -0.9(4)
Fe1 C12 C13 C14 59.4(3)
C11 C12 C13 Fe1 -60.3(3)
C11 C10 C14 C13 -1.1(4)
Fe1 C10 C14 C13 -60.8(3)
C11 C10 C14 Fe1 59.7(3)
C12 C13 C14 C10 1.2(4)
Fe1 C13 C14 C10 61.2(3)
C12 C13 C14 Fe1 -60.0(3)
C23 Si2 C24 C28 149.0(3)
C21 Si2 C24 C28 28.3(3)
C22 Si2 C24 C28 -92.6(3)
C23 Si2 C24 C25 -32.0(3)
C21 Si2 C24 C25 -152.7(3)
C22 Si2 C24 C25 86.4(3)
C23 Si2 C24 Fe2 57.4(2)
C21 Si2 C24 Fe2 -63.3(3)
C22 Si2 C24 Fe2 175.8(2)
C28 C24 C25 C26 -0.4(3)
Si2 C24 C25 C26 -179.6(2)
Fe2 C24 C25 C26 58.50(19)
C28 C24 C25 Fe2 -58.92(19)
Si2 C24 C25 Fe2 121.9(2)
C24 C25 C26 C27 0.1(3)
Fe2 C25 C26 C27 59.7(2)
C24 C25 C26 Br2 177.2(2)
Fe2 C25 C26 Br2 -123.1(2)
C24 C25 C26 Fe2 -59.68(19)
C25 C26 C27 C28 0.3(3)
Br2 C26 C27 C28 -176.8(2)
Fe2 C26 C27 C28 60.0(2)
C25 C26 C27 Fe2 -59.7(2)
Br2 C26 C27 Fe2 123.1(2)
C26 C27 C28 F29 177.4(3)
Fe2 C27 C28 F29 -122.9(3)
C26 C27 C28 C24 -0.6(3)
Fe2 C27 C28 C24 59.1(2)
C26 C27 C28 Fe2 -59.8(2)
C25 C24 C28 F29 -177.4(3)
Si2 C24 C28 F29 1.8(4)
Fe2 C24 C28 F29 123.4(3)
C25 C24 C28 C27 0.6(3)
Si2 C24 C28 C27 179.8(2)
Fe2 C24 C28 C27 -58.5(2)
C25 C24 C28 Fe2 59.19(18)
Si2 C24 C28 Fe2 -121.6(2)
C34 C30 C31 C32 -0.4(4)
Fe2 C30 C31 C32 -59.9(2)
C34 C30 C31 Fe2 59.4(3)
C30 C31 C32 C33 0.4(4)
Fe2 C31 C32 C33 -59.7(2)
C30 C31 C32 Fe2 60.1(2)
C31 C32 C33 C34 -0.2(4)
Fe2 C32 C33 C34 -60.1(2)
C31 C32 C33 Fe2 59.9(2)
C31 C30 C34 C33 0.3(4)
Fe2 C30 C34 C33 59.5(2)
C31 C30 C34 Fe2 -59.2(3)
C32 C33 C34 C30 -0.1(4)
Fe2 C33 C34 C30 -60.1(3)
C32 C33 C34 Fe2 60.0(2)
